data_1554453
loop_
_publ_author_name
'Zhang, Jia-hao'
'Wei, Yin'
'Shi, Min'

_publ_section_title
;
 Gold-catalyzed ring enlargement and cycloisomerization of alkynylamide
 tethered alkylidenecyclopropanes
;
_journal_issue 20
_journal_name_full 'Organic Chemistry Frontiers'
_journal_page_first 2980
_journal_paper_doi 10.1039/C8QO00907D
_journal_volume 5
_journal_year 2018
_chemical_formula_sum 'C26 H23 N O4 S'
_chemical_formula_weight 445.51
_space_group_crystal_system monoclinic
_space_group_IT_number 15
_space_group_name_Hall '-C 2yc'
_space_group_name_H-M_alt 'C 1 2/c 1'
_atom_sites_solution_hydrogens geom
_audit_creation_method SHELXL-2013
_audit_update_record
;
2018-07-24 deposited with the CCDC.
2018-09-17 downloaded from the CCDC.
;
_cell_angle_alpha 90
_cell_angle_beta 92.0880(10)
_cell_angle_gamma 90
_cell_formula_units_Z 8
_cell_length_a 20.5631(7)
_cell_length_b 27.2351(11)
_cell_length_c 9.3277(3)
_cell_measurement_reflns_used 5578
_cell_measurement_temperature 296(2)
_cell_measurement_theta_max 49.783
_cell_measurement_theta_min 4.905
_cell_volume 5220.4(3)
_computing_cell_refinement 'Bruker SAINT'
_computing_data_collection 'Bruker APEX2'
_computing_data_reduction 'Bruker SAINT'
_computing_molecular_graphics 'Bruker SHELXTL'
_computing_publication_material 'Bruker SHELXTL'
_computing_structure_refinement 'SHELXL-2013 (Sheldrick, 2013)'
_computing_structure_solution 'SHELXS-97 (Sheldrick 2008)'
_diffrn_ambient_temperature 296(2)
_diffrn_measured_fraction_theta_full 0.997
_diffrn_measured_fraction_theta_max 0.997
_diffrn_measurement_device_type 'Bruker APEX-II CCD'
_diffrn_measurement_method '\f and \w scans'
_diffrn_radiation_type MoK\a
_diffrn_radiation_wavelength 0.71073
_diffrn_reflns_av_R_equivalents 0.0569
_diffrn_reflns_av_unetI/netI 0.0370
_diffrn_reflns_Laue_measured_fraction_full 0.997
_diffrn_reflns_Laue_measured_fraction_max 0.997
_diffrn_reflns_limit_h_max 24
_diffrn_reflns_limit_h_min -24
_diffrn_reflns_limit_k_max 32
_diffrn_reflns_limit_k_min -32
_diffrn_reflns_limit_l_max 10
_diffrn_reflns_limit_l_min -11
_diffrn_reflns_number 28991
_diffrn_reflns_point_group_measured_fraction_full 0.997
_diffrn_reflns_point_group_measured_fraction_max 0.997
_diffrn_reflns_theta_full 25.242
_diffrn_reflns_theta_max 25.499
_diffrn_reflns_theta_min 1.495
_exptl_absorpt_coefficient_mu 0.152
_exptl_absorpt_correction_T_max 0.7456
_exptl_absorpt_correction_T_min 0.6871
_exptl_absorpt_correction_type multi-scan
_exptl_absorpt_process_details sadabs
_exptl_crystal_colour colorless
_exptl_crystal_density_diffrn 1.134
_exptl_crystal_description prismatic
_exptl_crystal_F_000 1872
_exptl_crystal_size_max 0.200
_exptl_crystal_size_mid 0.170
_exptl_crystal_size_min 0.130
_platon_squeeze_details
;
;
_refine_diff_density_max 0.268
_refine_diff_density_min -0.226
_refine_diff_density_rms 0.066
_refine_ls_extinction_expression Fc^*^=kFc[1+0.001xFc^2^\l^3^/sin(2\q)]^-1/4^
_refine_ls_extinction_method SHELXL
_refine_ls_goodness_of_fit_ref 1.033
_refine_ls_hydrogen_treatment constr
_refine_ls_matrix_type full
_refine_ls_number_parameters 291
_refine_ls_number_reflns 4846
_refine_ls_number_restraints 0
_refine_ls_restrained_S_all 1.033
_refine_ls_R_factor_all 0.0932
_refine_ls_R_factor_gt 0.0673
_refine_ls_shift/su_max 0.000
_refine_ls_shift/su_mean 0.000
_refine_ls_structure_factor_coef Fsqd
_refine_ls_weighting_details 'w=1/[\s^2^(Fo^2^)+(0.1493P)^2^] where P=(Fo^2^+2Fc^2^)/3'
_refine_ls_weighting_scheme calc
_refine_ls_wR_factor_gt 0.2068
_refine_ls_wR_factor_ref 0.2299
_reflns_Friedel_coverage 0.000
_reflns_number_gt 3292
_reflns_number_total 4846
_reflns_threshold_expression 'I > 2\s(I)'
_cod_data_source_file c8qo00907d2.cif
_cod_data_source_block mo_d8v18627_0m
_cod_original_sg_symbol_H-M 'C 2/c'
_cod_database_code 1554453
_shelx_space_group_comment
; 
The symmetry employed for this shelxl refinement is uniquely defined 
by the following loop, which should always be used as a source of 
symmetry information in preference to the above space-group names. 
They are only intended as comments. 
;
_shelx_estimated_absorpt_t_min 0.970
_shelx_estimated_absorpt_t_max 0.980
_shelxl_version_number 2013-4

loop_
_space_group_symop_operation_xyz
'x, y, z'
'-x, y, -z+1/2'
'x+1/2, y+1/2, z'
'-x+1/2, y+1/2, -z+1/2'
'-x, -y, -z'
'x, -y, z-1/2'
'-x+1/2, -y+1/2, -z'
'x+1/2, -y+1/2, z-1/2'

loop_
_atom_site_label
_atom_site_type_symbol
_atom_site_fract_x
_atom_site_fract_y
_atom_site_fract_z
_atom_site_U_iso_or_equiv
_atom_site_adp_type
_atom_site_occupancy
_atom_site_site_symmetry_order
_atom_site_calc_flag
_atom_site_refinement_flags_posn
_atom_site_refinement_flags_adp
S1 S 0.82160(3) 0.39007(3) 0.50119(7) 0.0710(3) Uani 1 1 d . .
O1 O 0.52705(12) 0.41324(12) 0.5598(3) 0.1198(9) Uani 1 1 d . .
O2 O 0.71132(9) 0.35628(8) 0.6419(2) 0.0824(6) Uani 1 1 d . .
O3 O 0.77624(11) 0.38328(11) 0.3852(2) 0.1082(9) Uani 1 1 d . .
O4 O 0.87812(10) 0.41913(9) 0.4809(2) 0.0887(7) Uani 1 1 d . .
N1 N 0.78310(9) 0.41823(8) 0.63616(19) 0.0564(6) Uani 1 1 d . .
C1 C 0.57532(14) 0.41530(14) 0.6332(3) 0.0837(9) Uani 1 1 d . .
H1 H 0.5969 0.3861 0.6550 0.100 Uiso 1 1 calc R U
C2 C 0.60338(12) 0.46137(12) 0.6923(3) 0.0689(8) Uani 1 1 d . .
C3 C 0.56946(14) 0.50582(15) 0.6600(3) 0.0854(10) Uani 1 1 d . .
H3 H 0.5322 0.5047 0.6006 0.102 Uiso 1 1 calc R U
C4 C 0.59000(16) 0.54983(14) 0.7137(4) 0.0872(9) Uani 1 1 d . .
H4 H 0.5673 0.5784 0.6900 0.105 Uiso 1 1 calc R U
C5 C 0.64379(14) 0.55172(12) 0.8018(4) 0.0783(8) Uani 1 1 d . .
H5 H 0.6577 0.5816 0.8400 0.094 Uiso 1 1 calc R U
C6 C 0.67818(13) 0.50907(11) 0.8354(3) 0.0694(7) Uani 1 1 d . .
H6 H 0.7148 0.5112 0.8967 0.083 Uiso 1 1 calc R U
C7 C 0.66004(11) 0.46350(11) 0.7810(3) 0.0596(7) Uani 1 1 d . .
C8 C 0.69896(11) 0.41773(10) 0.8236(3) 0.0563(6) Uani 1 1 d . .
C9 C 0.73068(11) 0.39453(10) 0.6936(3) 0.0571(6) Uani 1 1 d . .
C10 C 0.66188(14) 0.37706(12) 0.9078(3) 0.0760(8) Uani 1 1 d . .
H10A H 0.6248 0.3893 0.9582 0.091 Uiso 1 1 calc R U
H10B H 0.6501 0.3486 0.8502 0.091 Uiso 1 1 calc R U
C11 C 0.72263(16) 0.36967(13) 1.0038(3) 0.0840(9) Uani 1 1 d . .
H11A H 0.7501 0.3429 0.9737 0.101 Uiso 1 1 calc R U
H11B H 0.7138 0.3670 1.1050 0.101 Uiso 1 1 calc R U
C12 C 0.74665(12) 0.42062(10) 0.9593(2) 0.0601(7) Uani 1 1 d . .
H12 H 0.7287 0.4446 1.0253 0.072 Uiso 1 1 calc R U
C13 C 0.81884(12) 0.42947(9) 0.9556(3) 0.0563(6) Uani 1 1 d . .
C14 C 0.85576(15) 0.41647(12) 1.0790(3) 0.0764(8) Uani 1 1 d . .
H14 H 0.8353 0.4028 1.1569 0.092 Uiso 1 1 calc R U
C15 C 0.92178(17) 0.42375(13) 1.0859(4) 0.0906(10) Uani 1 1 d . .
H15 H 0.9457 0.4148 1.1684 0.109 Uiso 1 1 calc R U
C16 C 0.95283(15) 0.44395(13) 0.9730(4) 0.0873(10) Uani 1 1 d . .
H16 H 0.9976 0.4489 0.9788 0.105 Uiso 1 1 calc R U
C17 C 0.91754(14) 0.45692(11) 0.8511(3) 0.0718(8) Uani 1 1 d . .
H17 H 0.9386 0.4706 0.7742 0.086 Uiso 1 1 calc R U
C18 C 0.85038(12) 0.44974(9) 0.8415(3) 0.0544(6) Uani 1 1 d . .
C19 C 0.81392(12) 0.46175(9) 0.7042(3) 0.0589(6) Uani 1 1 d . .
H19A H 0.7806 0.4858 0.7233 0.071 Uiso 1 1 calc R U
H19B H 0.8437 0.4763 0.6380 0.071 Uiso 1 1 calc R U
C20 C 0.84537(13) 0.33258(12) 0.5681(3) 0.0721(8) Uani 1 1 d . .
C21 C 0.88834(19) 0.32961(14) 0.6817(4) 0.0965(11) Uani 1 1 d . .
H21 H 0.9047 0.3578 0.7261 0.116 Uiso 1 1 calc R U
C22 C 0.9076(2) 0.28273(18) 0.7308(6) 0.1281(15) Uani 1 1 d . .
H22 H 0.9362 0.2801 0.8100 0.154 Uiso 1 1 calc R U
C23 C 0.8850(2) 0.24082(16) 0.6642(7) 0.1248(16) Uani 1 1 d . .
C24 C 0.8432(2) 0.24536(18) 0.5574(8) 0.142(2) Uani 1 1 d . .
H24 H 0.8265 0.2170 0.5145 0.171 Uiso 1 1 calc R U
C25 C 0.82244(16) 0.29017(18) 0.5044(5) 0.1163(15) Uani 1 1 d . .
H25 H 0.7931 0.2917 0.4263 0.140 Uiso 1 1 calc R U
C26 C 0.9065(3) 0.19052(17) 0.7220(9) 0.208(3) Uani 1 1 d . .
H26A H 0.9382 0.1767 0.6606 0.312 Uiso 1 1 calc R U
H26B H 0.8694 0.1691 0.7245 0.312 Uiso 1 1 calc R U
H26C H 0.9253 0.1942 0.8171 0.312 Uiso 1 1 calc R U

loop_
_atom_site_aniso_label
_atom_site_aniso_U_11
_atom_site_aniso_U_22
_atom_site_aniso_U_33
_atom_site_aniso_U_23
_atom_site_aniso_U_13
_atom_site_aniso_U_12
S1 0.0624(5) 0.1060(7) 0.0448(4) -0.0064(3) 0.0056(3) 0.0044(4)
O1 0.0846(16) 0.153(2) 0.119(2) -0.0071(18) -0.0381(16) -0.0169(16)
O2 0.0619(11) 0.0926(15) 0.0932(15) -0.0375(12) 0.0091(10) -0.0153(10)
O3 0.0969(16) 0.182(3) 0.0446(11) -0.0206(12) -0.0127(11) 0.0199(16)
O4 0.0780(14) 0.1117(18) 0.0784(14) 0.0073(11) 0.0310(11) -0.0062(12)
N1 0.0525(11) 0.0757(14) 0.0411(10) -0.0028(9) 0.0026(8) -0.0028(10)
C1 0.0551(16) 0.121(3) 0.0744(19) -0.0106(18) -0.0032(14) -0.0056(17)
C2 0.0485(14) 0.097(2) 0.0612(16) -0.0036(14) 0.0070(12) -0.0008(14)
C3 0.0503(15) 0.134(3) 0.0713(18) 0.0073(19) -0.0001(13) 0.0169(19)
C4 0.073(2) 0.095(3) 0.094(2) 0.0046(19) 0.0132(18) 0.0151(18)
C5 0.0664(17) 0.077(2) 0.093(2) -0.0023(16) 0.0189(16) 0.0076(15)
C6 0.0576(15) 0.079(2) 0.0722(17) -0.0071(14) 0.0084(13) 0.0002(14)
C7 0.0464(13) 0.0820(19) 0.0509(14) -0.0017(12) 0.0089(10) -0.0014(12)
C8 0.0494(13) 0.0690(17) 0.0510(13) -0.0052(11) 0.0069(10) -0.0083(11)
C9 0.0461(13) 0.0715(18) 0.0532(14) -0.0081(12) -0.0024(11) -0.0034(12)
C10 0.0703(17) 0.086(2) 0.0722(18) 0.0063(15) 0.0150(14) -0.0204(15)
C11 0.087(2) 0.091(2) 0.0735(19) 0.0213(17) 0.0044(16) -0.0154(17)
C12 0.0649(15) 0.0738(18) 0.0418(12) -0.0002(11) 0.0042(11) -0.0023(13)
C13 0.0613(14) 0.0581(15) 0.0492(13) -0.0054(11) -0.0040(11) 0.0024(11)
C14 0.085(2) 0.086(2) 0.0571(16) 0.0004(14) -0.0160(14) 0.0043(16)
C15 0.088(2) 0.098(3) 0.083(2) -0.0051(19) -0.0364(19) 0.0122(19)
C16 0.0581(16) 0.091(2) 0.111(3) -0.012(2) -0.0226(18) -0.0002(16)
C17 0.0562(15) 0.0702(18) 0.089(2) -0.0058(15) -0.0020(14) -0.0077(13)
C18 0.0548(13) 0.0504(14) 0.0576(14) -0.0054(11) -0.0027(11) -0.0007(11)
C19 0.0566(14) 0.0626(16) 0.0577(14) 0.0054(12) 0.0051(11) -0.0055(12)
C20 0.0532(14) 0.089(2) 0.0748(18) -0.0228(15) 0.0105(13) -0.0021(14)
C21 0.105(3) 0.081(2) 0.101(2) -0.0108(19) -0.015(2) 0.0078(19)
C22 0.132(4) 0.111(4) 0.141(4) 0.007(3) -0.013(3) 0.026(3)
C23 0.106(3) 0.079(3) 0.192(5) -0.008(3) 0.039(3) -0.001(3)
C24 0.086(3) 0.085(3) 0.257(7) -0.066(4) 0.024(4) -0.014(2)
C25 0.069(2) 0.119(4) 0.161(4) -0.068(3) -0.002(2) -0.010(2)
C26 0.183(5) 0.076(3) 0.370(10) 0.027(5) 0.078(6) 0.017(3)

loop_
_atom_type_symbol
_atom_type_description
_atom_type_scat_dispersion_real
_atom_type_scat_dispersion_imag
_atom_type_scat_source
C C 0.0033 0.0016 'International Tables Vol C Tables 4.2.6.8 and 6.1.1.4'
H H 0.0000 0.0000 'International Tables Vol C Tables 4.2.6.8 and 6.1.1.4'
N N 0.0061 0.0033 'International Tables Vol C Tables 4.2.6.8 and 6.1.1.4'
O O 0.0106 0.0060 'International Tables Vol C Tables 4.2.6.8 and 6.1.1.4'
S S 0.1246 0.1234 'International Tables Vol C Tables 4.2.6.8 and 6.1.1.4'

loop_
_geom_angle_atom_site_label_1
_geom_angle_atom_site_label_2
_geom_angle_atom_site_label_3
_geom_angle
O3 S1 O4 119.30(15)
O3 S1 N1 108.32(12)
O4 S1 N1 104.65(12)
O3 S1 C20 108.88(16)
O4 S1 C20 109.04(13)
N1 S1 C20 105.80(12)
C9 N1 C19 122.5(2)
C9 N1 S1 117.97(17)
C19 N1 S1 118.53(16)
O1 C1 C2 124.2(3)
O1 C1 H1 117.9
C2 C1 H1 117.9
C7 C2 C3 118.6(3)
C7 C2 C1 123.9(3)
C3 C2 C1 117.5(3)
C4 C3 C2 121.9(3)
C4 C3 H3 119.0
C2 C3 H3 119.0
C5 C4 C3 119.5(3)
C5 C4 H4 120.3
C3 C4 H4 120.3
C4 C5 C6 120.2(3)
C4 C5 H5 119.9
C6 C5 H5 119.9
C5 C6 C7 122.6(3)
C5 C6 H6 118.7
C7 C6 H6 118.7
C6 C7 C2 117.3(3)
C6 C7 C8 120.3(2)
C2 C7 C8 122.3(2)
C7 C8 C9 111.4(2)
C7 C8 C10 116.5(2)
C9 C8 C10 109.4(2)
C7 C8 C12 118.3(2)
C9 C8 C12 112.7(2)
C10 C8 C12 86.14(19)
O2 C9 N1 119.9(2)
O2 C9 C8 121.8(2)
N1 C9 C8 118.3(2)
C11 C10 C8 89.1(2)
C11 C10 H10A 113.8
C8 C10 H10A 113.8
C11 C10 H10B 113.8
C8 C10 H10B 113.8
H10A C10 H10B 111.0
C10 C11 C12 89.2(2)
C10 C11 H11A 113.8
C12 C11 H11A 113.8
C10 C11 H11B 113.8
C12 C11 H11B 113.8
H11A C11 H11B 111.0
C13 C12 C11 118.6(2)
C13 C12 C8 125.1(2)
C11 C12 C8 88.6(2)
C13 C12 H12 107.5
C11 C12 H12 107.5
C8 C12 H12 107.5
C18 C13 C14 118.6(2)
C18 C13 C12 124.9(2)
C14 C13 C12 116.5(2)
C15 C14 C13 120.5(3)
C15 C14 H14 119.7
C13 C14 H14 119.7
C16 C15 C14 120.8(3)
C16 C15 H15 119.6
C14 C15 H15 119.6
C15 C16 C17 119.6(3)
C15 C16 H16 120.2
C17 C16 H16 120.2
C16 C17 C18 120.6(3)
C16 C17 H17 119.7
C18 C17 H17 119.7
C13 C18 C17 119.9(2)
C13 C18 C19 120.8(2)
C17 C18 C19 119.2(2)
N1 C19 C18 112.7(2)
N1 C19 H19A 109.0
C18 C19 H19A 109.0
N1 C19 H19B 109.0
C18 C19 H19B 109.0
H19A C19 H19B 107.8
C21 C20 C25 119.4(4)
C21 C20 S1 119.8(2)
C25 C20 S1 120.8(3)
C20 C21 C22 118.4(4)
C20 C21 H21 120.8
C22 C21 H21 120.8
C23 C22 C21 121.4(5)
C23 C22 H22 119.3
C21 C22 H22 119.3
C24 C23 C22 118.1(5)
C24 C23 C26 122.0(6)
C22 C23 C26 119.8(6)
C23 C24 C25 123.2(4)
C23 C24 H24 118.4
C25 C24 H24 118.4
C20 C25 C24 119.5(4)
C20 C25 H25 120.3
C24 C25 H25 120.3
C23 C26 H26A 109.5
C23 C26 H26B 109.5
H26A C26 H26B 109.5
C23 C26 H26C 109.5
H26A C26 H26C 109.5
H26B C26 H26C 109.5

loop_
_geom_bond_atom_site_label_1
_geom_bond_atom_site_label_2
_geom_bond_distance
S1 O3 1.414(2)
S1 O4 1.424(2)
S1 N1 1.695(2)
S1 C20 1.749(3)
O1 C1 1.187(3)
O2 C9 1.209(3)
N1 C9 1.381(3)
N1 C19 1.476(3)
C1 C2 1.479(4)
C1 H1 0.9300
C2 C7 1.406(4)
C2 C3 1.424(4)
C3 C4 1.360(5)
C3 H3 0.9300
C4 C5 1.355(4)
C4 H4 0.9300
C5 C6 1.390(4)
C5 H5 0.9300
C6 C7 1.387(4)
C6 H6 0.9300
C7 C8 1.526(4)
C8 C9 1.533(3)
C8 C10 1.571(4)
C8 C12 1.575(3)
C10 C11 1.524(4)
C10 H10A 0.9700
C10 H10B 0.9700
C11 C12 1.535(4)
C11 H11A 0.9700
C11 H11B 0.9700
C12 C13 1.505(3)
C12 H12 0.9800
C13 C18 1.382(3)
C13 C14 1.401(3)
C14 C15 1.371(4)
C14 H14 0.9300
C15 C16 1.367(5)
C15 H15 0.9300
C16 C17 1.373(4)
C16 H16 0.9300
C17 C18 1.394(4)
C17 H17 0.9300
C18 C19 1.496(3)
C19 H19A 0.9700
C19 H19B 0.9700
C20 C21 1.357(4)
C20 C25 1.374(5)
C21 C22 1.408(6)
C21 H21 0.9300
C22 C23 1.372(6)
C22 H22 0.9300
C23 C24 1.298(7)
C23 C26 1.531(7)
C24 C25 1.379(7)
C24 H24 0.9300
C25 H25 0.9300
C26 H26A 0.9600
C26 H26B 0.9600
C26 H26C 0.9600

loop_
_geom_torsion_atom_site_label_1
_geom_torsion_atom_site_label_2
_geom_torsion_atom_site_label_3
_geom_torsion_atom_site_label_4
_geom_torsion
O3 S1 N1 C9 60.4(2)
O4 S1 N1 C9 -171.31(18)
C20 S1 N1 C9 -56.2(2)
O3 S1 N1 C19 -130.7(2)
O4 S1 N1 C19 -2.5(2)
C20 S1 N1 C19 112.64(19)
O1 C1 C2 C7 179.0(3)
O1 C1 C2 C3 0.9(5)
C7 C2 C3 C4 -0.7(4)
C1 C2 C3 C4 177.5(3)
C2 C3 C4 C5 -0.8(5)
C3 C4 C5 C6 0.9(5)
C4 C5 C6 C7 0.5(4)
C5 C6 C7 C2 -1.9(4)
C5 C6 C7 C8 -178.9(2)
C3 C2 C7 C6 2.0(4)
C1 C2 C7 C6 -176.1(2)
C3 C2 C7 C8 178.9(2)
C1 C2 C7 C8 0.8(4)
C6 C7 C8 C9 -116.4(3)
C2 C7 C8 C9 66.8(3)
C6 C7 C8 C10 117.1(3)
C2 C7 C8 C10 -59.8(3)
C6 C7 C8 C12 16.5(3)
C2 C7 C8 C12 -160.3(2)
C19 N1 C9 O2 -172.6(2)
S1 N1 C9 O2 -4.3(3)
C19 N1 C9 C8 6.8(3)
S1 N1 C9 C8 175.20(17)
C7 C8 C9 O2 -108.1(3)
C10 C8 C9 O2 22.3(3)
C12 C8 C9 O2 116.3(3)
C7 C8 C9 N1 72.5(3)
C10 C8 C9 N1 -157.2(2)
C12 C8 C9 N1 -63.2(3)
C7 C8 C10 C11 -139.3(2)
C9 C8 C10 C11 93.2(2)
C12 C8 C10 C11 -19.5(2)
C8 C10 C11 C12 20.0(2)
C10 C11 C12 C13 -149.9(2)
C10 C11 C12 C8 -20.0(2)
C7 C8 C12 C13 -97.9(3)
C9 C8 C12 C13 34.5(3)
C10 C8 C12 C13 144.0(3)
C7 C8 C12 C11 137.5(2)
C9 C8 C12 C11 -90.1(2)
C10 C8 C12 C11 19.4(2)
C11 C12 C13 C18 129.8(3)
C8 C12 C13 C18 19.3(4)
C11 C12 C13 C14 -51.0(3)
C8 C12 C13 C14 -161.5(2)
C18 C13 C14 C15 0.0(4)
C12 C13 C14 C15 -179.3(3)
C13 C14 C15 C16 0.2(5)
C14 C15 C16 C17 -0.3(5)
C15 C16 C17 C18 0.1(5)
C14 C13 C18 C17 -0.2(4)
C12 C13 C18 C17 179.0(2)
C14 C13 C18 C19 176.6(2)
C12 C13 C18 C19 -4.2(4)
C16 C17 C18 C13 0.1(4)
C16 C17 C18 C19 -176.7(3)
C9 N1 C19 C18 69.8(3)
S1 N1 C19 C18 -98.5(2)
C13 C18 C19 N1 -60.2(3)
C17 C18 C19 N1 116.6(3)
O3 S1 C20 C21 -179.1(3)
O4 S1 C20 C21 49.2(3)
N1 S1 C20 C21 -62.9(3)
O3 S1 C20 C25 2.7(3)
O4 S1 C20 C25 -129.0(3)
N1 S1 C20 C25 118.9(3)
C25 C20 C21 C22 -0.3(6)
S1 C20 C21 C22 -178.6(3)
C20 C21 C22 C23 1.5(7)
C21 C22 C23 C24 -2.6(8)
C21 C22 C23 C26 -179.2(5)
C22 C23 C24 C25 2.6(8)
C26 C23 C24 C25 179.1(5)
C21 C20 C25 C24 0.3(6)
S1 C20 C25 C24 178.5(3)
C23 C24 C25 C20 -1.4(7)

loop_
_platon_squeeze_void_nr
_platon_squeeze_void_average_x
_platon_squeeze_void_average_y
_platon_squeeze_void_average_z
_platon_squeeze_void_volume
_platon_squeeze_void_count_electrons
_platon_squeeze_void_content
1 0.550 0.250 -0.200 565 166 ' '
2 0.050 0.750 -0.200 565 166 ' '
